data_4331116
loop_
_publ_author_name
'Agata Bia\/lo\'nska'
'Robert Bronisz'

_publ_contact_author_email robert.bronisz@chem.uni.wroc.pl
_publ_section_title
;
 Role of Fe-N-C Geometry Flip-Flop in Bistability in
 Fe(tetrazol-2-yl)4(C2H5CN)2-Type Core Based Coordination Network
;
_journal_name_full 'Inorganic Chemistry'
_journal_page_first 12630
_journal_page_last 12637
_journal_paper_doi 10.1021/ic300880w
_journal_volume 51
_journal_year 2012
_chemical_formula_moiety 'C14 H22 Fe N18, 2(Cl O4)'
_chemical_formula_sum 'C14 H22 Cl2 Fe N18 O8'
_chemical_formula_weight 697.25
_chemical_name_systematic
; 
catena-[bis(\m~2~-1,2-di(tetrazol-2-yl)ethane)-bis(propionitrile)]
-iron(II) diperchlorate  
;
_space_group_IT_number 14
_symmetry_cell_setting monoclinic
_symmetry_space_group_name_Hall '-P 2yn'
_symmetry_space_group_name_H-M 'P 1 21/n 1'
_atom_sites_solution_hydrogens geom
_atom_sites_solution_primary direct
_atom_sites_solution_secondary difmap
_audit_creation_method SHELXL-97
_cell_angle_alpha 90.00
_cell_angle_beta 106.75(3)
_cell_angle_gamma 90.00
_cell_formula_units_Z 2
_cell_length_a 8.388(2)
_cell_length_b 15.370(3)
_cell_length_c 11.616(3)
_cell_measurement_reflns_used 3592
_cell_measurement_temperature 250(2)
_cell_measurement_theta_max 28.71
_cell_measurement_theta_min 2.86
_cell_volume 1434.0(6)
_computing_cell_refinement
;
CrysAlis RED, Oxford Diffraction Ltd.,
Version 1.171.33.52 (release 06-11-2009 CrysAlis171 .NET)
(compiled Nov  6 2009,16:24:50)
;
_computing_data_collection
;
CrysAlis CCD, Oxford Diffraction Ltd.,
Version 1.171.33.52 (release 06-11-2009 CrysAlis171 .NET)
(compiled Nov  6 2009,16:24:50)
;
_computing_data_reduction
;
CrysAlis RED, Oxford Diffraction Ltd.,
Version 1.171.33.52 (release 06-11-2009 CrysAlis171 .NET)
(compiled Nov  6 2009,16:24:50)
;
_computing_structure_refinement
;
SHELXL-97 (Sheldrick, G. M. (2008). <i>Acta Cryst.</i> <b>A64</b>, 112-122.)
;
_computing_structure_solution
;
SHELXS-97 (Sheldrick, G. M. (2008). <i>Acta Cryst.</i> <b>A64</b>, 112-122.)
;
_diffrn_ambient_temperature 250(2)
_diffrn_measured_fraction_theta_full 0.984
_diffrn_measured_fraction_theta_max 0.984
_diffrn_measurement_device_type 'Kuma KM4CCD'
_diffrn_measurement_method '\w scan'
_diffrn_radiation_monochromator graphite
_diffrn_radiation_source 'fine-focus sealed tube'
_diffrn_radiation_type MoK\a
_diffrn_radiation_wavelength 0.71073
_diffrn_reflns_av_R_equivalents 0.0472
_diffrn_reflns_av_sigmaI/netI 0.0562
_diffrn_reflns_limit_h_max 10
_diffrn_reflns_limit_h_min -10
_diffrn_reflns_limit_k_max 19
_diffrn_reflns_limit_k_min -12
_diffrn_reflns_limit_l_max 14
_diffrn_reflns_limit_l_min -14
_diffrn_reflns_number 9589
_diffrn_reflns_theta_full 27.00
_diffrn_reflns_theta_max 27.00
_diffrn_reflns_theta_min 2.86
_diffrn_standards_number 0
_exptl_absorpt_coefficient_mu 0.786
_exptl_absorpt_correction_T_max 0.945
_exptl_absorpt_correction_T_min 0.916
_exptl_absorpt_correction_type analytical
_exptl_absorpt_process_details
;
CrysAlis RED, Oxford Diffraction Ltd.,
Version 1.171.33.52 (release 06-11-2009 CrysAlis171 .NET)
(compiled Nov  6 2009,16:24:50)
Analytical numeric absorption correction using a multifaceted crystal
            model based on expressions derived by R.C. Clark & J.S. Reid.
(Clark, R. C. & Reid, J. S. (1995). Acta Cryst. A51, 887-897)
;
_exptl_crystal_colour colorless
_exptl_crystal_density_diffrn 1.615
_exptl_crystal_description block
_exptl_crystal_F_000 712
_exptl_crystal_size_max 0.19
_exptl_crystal_size_mid 0.09
_exptl_crystal_size_min 0.08
_refine_diff_density_max 0.292
_refine_diff_density_min -0.257
_refine_diff_density_rms 0.056
_refine_ls_extinction_method none
_refine_ls_goodness_of_fit_ref 0.899
_refine_ls_hydrogen_treatment constr
_refine_ls_matrix_type full
_refine_ls_number_parameters 243
_refine_ls_number_reflns 3087
_refine_ls_number_restraints 60
_refine_ls_restrained_S_all 0.899
_refine_ls_R_factor_all 0.0714
_refine_ls_R_factor_gt 0.0354
_refine_ls_shift/su_max 0.000
_refine_ls_shift/su_mean 0.000
_refine_ls_structure_factor_coef Fsqd
_refine_ls_weighting_details 'calc w=1/[\s^2^(Fo^2^)+(0.0440P)^2^+0.0000P] where P=(Fo^2^+2Fc^2^)/3'
_refine_ls_weighting_scheme calc
_refine_ls_wR_factor_gt 0.0752
_refine_ls_wR_factor_ref 0.0840
_reflns_number_gt 1937
_reflns_number_total 3087
_reflns_threshold_expression >2sigma(I)
_cod_data_source_file ic300880w_si_003_2.cif
_cod_data_source_block 2_250_down
_cod_original_sg_symbol_H-M 'P 21/n'
_cod_database_code 4331116

loop_
_symmetry_equiv_pos_as_xyz
'x, y, z'
'-x+1/2, y+1/2, -z+1/2'
'-x, -y, -z'
'x-1/2, -y-1/2, z-1/2'

loop_
_atom_site_label
_atom_site_type_symbol
_atom_site_fract_x
_atom_site_fract_y
_atom_site_fract_z
_atom_site_U_iso_or_equiv
_atom_site_adp_type
_atom_site_occupancy
_atom_site_symmetry_multiplicity
_atom_site_calc_flag
_atom_site_refinement_flags
_atom_site_disorder_assembly
_atom_site_disorder_group
Fe1 Fe 0.0000 0.0000 0.5000 0.02849(14) Uani 1 2 d S . .
Cl1 Cl 0.00181(8) 0.21361(4) 0.09444(6) 0.04389(18) Uani 1 1 d . . .
O1 O 0.0826(2) 0.29264(12) 0.08102(18) 0.0577(5) Uani 1 1 d . A .
O2 O -0.1720(5) 0.2166(3) 0.0340(6) 0.0653(13) Uani 0.851(14) 1 d PU A 1
O3 O 0.0791(7) 0.1421(4) 0.0469(5) 0.0674(13) Uani 0.851(14) 1 d PU A 1
O4 O 0.0285(9) 0.1990(3) 0.2205(3) 0.0698(14) Uani 0.851(14) 1 d PU A 1
O21 O -0.143(3) 0.2262(19) -0.009(3) 0.057(5) Uani 0.149(14) 1 d PU A 2
O31 O 0.050(4) 0.135(2) 0.084(3) 0.064(5) Uani 0.149(14) 1 d PU A 2
O41 O -0.060(4) 0.2185(15) 0.199(2) 0.062(4) Uani 0.149(14) 1 d PU A 2
N1 N 0.3595(2) -0.01294(14) 0.85312(17) 0.0408(5) Uani 1 1 d . . .
N2 N 0.4167(2) 0.04976(12) 0.79628(16) 0.0292(4) Uani 1 1 d . . .
N3 N 0.3282(2) 0.06176(12) 0.68448(16) 0.0324(5) Uani 1 1 d . . .
N4 N 0.2046(2) 0.00516(13) 0.66561(16) 0.0318(4) Uani 1 1 d . . .
N5 N 0.6368(3) -0.06048(13) 0.69348(18) 0.0391(5) Uani 1 1 d . . .
N6 N 0.7374(2) 0.00035(13) 0.75717(16) 0.0299(4) Uani 1 1 d . . .
N7 N 0.8532(2) 0.02681(13) 0.70996(17) 0.0344(5) Uani 1 1 d . . .
N8 N 0.8301(2) -0.01824(12) 0.60978(17) 0.0320(5) Uani 1 1 d . . .
N20 N -0.0269(3) 0.13783(15) 0.51710(19) 0.0426(6) Uani 1 1 d . B .
C1 C 0.5736(3) 0.09525(16) 0.8501(2) 0.0336(6) Uani 1 1 d . . .
H1A H 0.5718 0.1206 0.9271 0.040 Uiso 1 1 calc R . .
H1B H 0.5857 0.1428 0.7970 0.040 Uiso 1 1 calc R . .
C2 C 0.7205(3) 0.03449(16) 0.8702(2) 0.0335(6) Uani 1 1 d . . .
H2A H 0.8224 0.0657 0.9125 0.040 Uiso 1 1 calc R . .
H2B H 0.7066 -0.0140 0.9212 0.040 Uiso 1 1 calc R . .
C3 C 0.2268(3) -0.03906(18) 0.7683(2) 0.0408(6) Uani 1 1 d . . .
H3A H 0.1558 -0.0838 0.7787 0.049 Uiso 1 1 calc R . .
C4 C 0.6989(3) -0.07054(16) 0.6020(2) 0.0378(6) Uani 1 1 d . . .
H4A H 0.6562 -0.1098 0.5386 0.045 Uiso 1 1 calc R . .
C20 C -0.0199(3) 0.19704(19) 0.5772(3) 0.0445(7) Uani 1 1 d . . .
C21 C -0.005(2) 0.2649(10) 0.6680(14) 0.061(3) Uani 0.69(2) 1 d PU B 1
H21A H -0.1138 0.2714 0.6832 0.073 Uiso 0.69(2) 1 calc PR B 1
H21B H 0.0195 0.3201 0.6345 0.073 Uiso 0.69(2) 1 calc PR B 1
C22 C 0.1228(14) 0.2501(5) 0.7850(7) 0.0587(19) Uani 0.69(2) 1 d PU B 1
H22A H 0.1162 0.2960 0.8408 0.088 Uiso 0.69(2) 1 calc PR B 1
H22B H 0.2325 0.2503 0.7730 0.088 Uiso 0.69(2) 1 calc PR B 1
H22C H 0.1032 0.1943 0.8177 0.088 Uiso 0.69(2) 1 calc PR B 1
C211 C -0.010(5) 0.278(3) 0.642(3) 0.050(4) Uani 0.31(2) 1 d PU B 2
H21C H -0.1178 0.3075 0.6206 0.060 Uiso 0.31(2) 1 calc PR B 2
H21D H 0.0740 0.3164 0.6262 0.060 Uiso 0.31(2) 1 calc PR B 2
C221 C 0.042(3) 0.2463(12) 0.7763(18) 0.069(4) Uani 0.31(2) 1 d PU B 2
H22D H 0.0634 0.2965 0.8291 0.104 Uiso 0.31(2) 1 calc PR B 2
H22E H 0.1412 0.2108 0.7918 0.104 Uiso 0.31(2) 1 calc PR B 2
H22F H -0.0480 0.2122 0.7909 0.104 Uiso 0.31(2) 1 calc PR B 2

loop_
_atom_site_aniso_label
_atom_site_aniso_U_11
_atom_site_aniso_U_22
_atom_site_aniso_U_33
_atom_site_aniso_U_23
_atom_site_aniso_U_13
_atom_site_aniso_U_12
Fe1 0.0227(2) 0.0394(3) 0.0227(2) -0.0032(2) 0.00554(19) -0.0025(2)
Cl1 0.0431(4) 0.0415(4) 0.0424(4) 0.0002(3) 0.0048(3) -0.0028(3)
O1 0.0595(13) 0.0463(12) 0.0693(14) 0.0061(10) 0.0218(11) -0.0127(10)
O2 0.0318(16) 0.077(2) 0.078(3) -0.013(2) 0.0015(17) -0.0045(15)
O3 0.071(2) 0.056(2) 0.073(3) -0.012(2) 0.0165(19) 0.0194(17)
O4 0.091(4) 0.073(2) 0.0389(16) 0.0100(14) 0.0097(19) -0.020(2)
O21 0.040(7) 0.058(7) 0.066(8) -0.003(7) 0.002(6) -0.003(6)
O31 0.068(7) 0.046(6) 0.075(8) -0.015(7) 0.015(6) 0.019(6)
O41 0.073(8) 0.058(7) 0.053(7) 0.002(5) 0.017(6) -0.021(6)
N1 0.0294(10) 0.0614(15) 0.0288(11) 0.0107(10) 0.0041(9) -0.0060(10)
N2 0.0228(9) 0.0400(12) 0.0225(10) 0.0002(9) 0.0027(8) -0.0004(9)
N3 0.0266(10) 0.0434(12) 0.0243(10) 0.0024(9) 0.0026(9) -0.0021(9)
N4 0.0259(10) 0.0405(12) 0.0271(10) 0.0008(9) 0.0049(8) -0.0019(10)
N5 0.0363(11) 0.0503(13) 0.0322(11) -0.0111(10) 0.0123(10) -0.0152(10)
N6 0.0236(9) 0.0424(12) 0.0242(9) -0.0038(9) 0.0077(8) -0.0029(10)
N7 0.0269(10) 0.0469(12) 0.0307(11) -0.0045(9) 0.0105(9) -0.0062(9)
N8 0.0290(10) 0.0414(12) 0.0279(10) -0.0060(9) 0.0118(9) -0.0059(9)
N20 0.0396(13) 0.0437(14) 0.0433(14) 0.0010(11) 0.0099(11) 0.0000(10)
C1 0.0273(12) 0.0429(14) 0.0269(13) -0.0068(11) 0.0018(10) -0.0036(11)
C2 0.0247(12) 0.0519(15) 0.0224(12) -0.0049(11) 0.0042(10) -0.0022(11)
C3 0.0300(13) 0.0524(17) 0.0380(15) 0.0099(13) 0.0064(12) -0.0057(12)
C4 0.0348(14) 0.0467(15) 0.0335(14) -0.0096(12) 0.0122(12) -0.0103(12)
C20 0.0351(14) 0.0442(17) 0.0504(17) 0.0033(14) 0.0065(13) 0.0001(13)
C21 0.057(3) 0.046(6) 0.070(8) -0.015(5) 0.003(5) 0.007(4)
C22 0.066(5) 0.065(3) 0.044(3) -0.012(2) 0.015(4) -0.009(4)
C211 0.056(6) 0.045(7) 0.050(8) 0.004(6) 0.015(6) -0.005(5)
C221 0.078(8) 0.061(6) 0.065(6) -0.016(5) 0.016(7) 0.000(7)

loop_
_atom_type_symbol
_atom_type_description
_atom_type_scat_dispersion_real
_atom_type_scat_dispersion_imag
_atom_type_scat_source
C C 0.0033 0.0016 'International Tables Vol C Tables 4.2.6.8 and 6.1.1.4'
H H 0.0000 0.0000 'International Tables Vol C Tables 4.2.6.8 and 6.1.1.4'
N N 0.0061 0.0033 'International Tables Vol C Tables 4.2.6.8 and 6.1.1.4'
O O 0.0106 0.0060 'International Tables Vol C Tables 4.2.6.8 and 6.1.1.4'
Cl Cl 0.1484 0.1585 'International Tables Vol C Tables 4.2.6.8 and 6.1.1.4'
Fe Fe 0.3463 0.8444 'International Tables Vol C Tables 4.2.6.8 and 6.1.1.4'

loop_
_geom_angle_atom_site_label_1
_geom_angle_atom_site_label_2
_geom_angle_atom_site_label_3
_geom_angle
_geom_angle_site_symmetry_1
_geom_angle_site_symmetry_3
N20 Fe1 N20 180.0 . 3_556
N20 Fe1 N4 92.32(7) . 3_556
N20 Fe1 N4 87.68(7) 3_556 3_556
N20 Fe1 N4 87.68(7) . .
N20 Fe1 N4 92.32(7) 3_556 .
N4 Fe1 N4 180.0 3_556 .
N20 Fe1 N8 91.78(8) . 3_656
N20 Fe1 N8 88.22(8) 3_556 3_656
N4 Fe1 N8 88.26(7) 3_556 3_656
N4 Fe1 N8 91.74(7) . 3_656
N20 Fe1 N8 88.22(8) . 1_455
N20 Fe1 N8 91.78(8) 3_556 1_455
N4 Fe1 N8 91.74(7) 3_556 1_455
N4 Fe1 N8 88.26(7) . 1_455
N8 Fe1 N8 180.0 3_656 1_455
O31 Cl1 O1 128.0(15) . .
O1 Cl1 O2 111.8(3) . .
O1 Cl1 O4 107.89(17) . .
O2 Cl1 O4 110.2(2) . .
O31 Cl1 O41 108.9(14) . .
O1 Cl1 O41 110.1(8) . .
O31 Cl1 O21 105.1(18) . .
O1 Cl1 O21 96.2(11) . .
O41 Cl1 O21 105.4(11) . .
O1 Cl1 O3 108.9(3) . .
O2 Cl1 O3 109.8(3) . .
O4 Cl1 O3 108.2(2) . .
C3 N1 N2 101.33(19) . .
N3 N2 N1 114.24(18) . .
N3 N2 C1 122.66(19) . .
N1 N2 C1 122.84(18) . .
N2 N3 N4 105.37(17) . .
N3 N4 C3 106.55(18) . .
N3 N4 Fe1 123.40(14) . .
C3 N4 Fe1 129.83(16) . .
C4 N5 N6 101.27(19) . .
N7 N6 N5 114.39(18) . .
N7 N6 C2 122.77(19) . .
N5 N6 C2 122.83(18) . .
N6 N7 N8 105.52(18) . .
N7 N8 C4 106.43(18) . .
N7 N8 Fe1 119.46(14) . 1_655
C4 N8 Fe1 134.07(16) . 1_655
C20 N20 Fe1 149.1(2) . .
N2 C1 C2 111.36(19) . .
N2 C1 H1A 109.4 . .
C2 C1 H1A 109.4 . .
N2 C1 H1B 109.4 . .
C2 C1 H1B 109.4 . .
H1A C1 H1B 108.0 . .
N6 C2 C1 111.72(19) . .
N6 C2 H2A 109.3 . .
C1 C2 H2A 109.3 . .
N6 C2 H2B 109.3 . .
C1 C2 H2B 109.3 . .
H2A C2 H2B 107.9 . .
N1 C3 N4 112.5(2) . .
N1 C3 H3A 123.7 . .
N4 C3 H3A 123.7 . .
N5 C4 N8 112.4(2) . .
N5 C4 H4A 123.8 . .
N8 C4 H4A 123.8 . .
N20 C20 C211 173.6(13) . .
N20 C20 C21 172.3(6) . .
C20 C21 C22 115.9(12) . .
C20 C21 H21A 108.3 . .
C22 C21 H21A 108.3 . .
C20 C21 H21B 108.3 . .
C22 C21 H21B 108.3 . .
H21A C21 H21B 107.4 . .
C21 C22 H22A 109.5 . .
C21 C22 H22B 109.5 . .
H22A C22 H22B 109.5 . .
C21 C22 H22C 109.5 . .
H22A C22 H22C 109.5 . .
H22B C22 H22C 109.5 . .
C20 C211 C221 102(2) . .
C20 C211 H21C 111.3 . .
C221 C211 H21C 111.3 . .
C20 C211 H21D 111.3 . .
C221 C211 H21D 111.3 . .
H21C C211 H21D 109.2 . .
C211 C221 H22D 109.5 . .
C211 C221 H22E 109.5 . .
H22D C221 H22E 109.5 . .
C211 C221 H22F 109.5 . .
H22D C221 H22F 109.5 . .
H22E C221 H22F 109.5 . .

loop_
_geom_bond_atom_site_label_1
_geom_bond_atom_site_label_2
_geom_bond_distance
_geom_bond_site_symmetry_2
Fe1 N20 2.146(2) .
Fe1 N20 2.146(2) 3_556
Fe1 N4 2.179(2) 3_556
Fe1 N4 2.179(2) .
Fe1 N8 2.1874(19) 3_656
Fe1 N8 2.1874(19) 1_455
Cl1 O31 1.28(3) .
Cl1 O1 1.4212(19) .
Cl1 O2 1.425(4) .
Cl1 O4 1.434(3) .
Cl1 O41 1.45(2) .
Cl1 O21 1.45(2) .
Cl1 O3 1.463(6) .
N1 C3 1.318(3) .
N1 N2 1.334(3) .
N2 N3 1.310(2) .
N2 C1 1.462(3) .
N3 N4 1.323(2) .
N4 C3 1.338(3) .
N5 C4 1.321(3) .
N5 N6 1.332(3) .
N6 N7 1.311(3) .
N6 C2 1.458(3) .
N7 N8 1.319(3) .
N8 C4 1.345(3) .
N8 Fe1 2.1874(19) 1_655
N20 C20 1.138(3) .
C1 C2 1.510(3) .
C1 H1A 0.9800 .
C1 H1B 0.9800 .
C2 H2A 0.9800 .
C2 H2B 0.9800 .
C3 H3A 0.9400 .
C4 H4A 0.9400 .
C20 C211 1.44(4) .
C20 C21 1.463(17) .
C21 C22 1.488(16) .
C21 H21A 0.9800 .
C21 H21B 0.9800 .
C22 H22A 0.9700 .
C22 H22B 0.9700 .
C22 H22C 0.9700 .
C211 C221 1.57(4) .
C211 H21C 0.9800 .
C211 H21D 0.9800 .
C221 H22D 0.9700 .
C221 H22E 0.9700 .
C221 H22F 0.9700 .

loop_
_geom_torsion_atom_site_label_1
_geom_torsion_atom_site_label_2
_geom_torsion_atom_site_label_3
_geom_torsion_atom_site_label_4
_geom_torsion
_geom_torsion_site_symmetry_1
_geom_torsion_site_symmetry_4
C3 N1 N2 N3 -0.4(3) . .
C3 N1 N2 C1 -174.7(2) . .
N1 N2 N3 N4 0.7(2) . .
C1 N2 N3 N4 174.96(18) . .
N2 N3 N4 C3 -0.7(2) . .
N2 N3 N4 Fe1 174.52(13) . .
N20 Fe1 N4 N3 -49.30(17) . .
N20 Fe1 N4 N3 130.70(17) 3_556 .
N8 Fe1 N4 N3 42.41(17) 3_656 .
N8 Fe1 N4 N3 -137.59(17) 1_455 .
N20 Fe1 N4 C3 124.7(2) . .
N20 Fe1 N4 C3 -55.3(2) 3_556 .
N8 Fe1 N4 C3 -143.6(2) 3_656 .
N8 Fe1 N4 C3 36.4(2) 1_455 .
C4 N5 N6 N7 0.2(3) . .
C4 N5 N6 C2 -179.7(2) . .
N5 N6 N7 N8 -0.1(3) . .
C2 N6 N7 N8 179.75(19) . .
N6 N7 N8 C4 0.0(2) . .
N6 N7 N8 Fe1 -178.06(14) . 1_655
N4 Fe1 N20 C20 145.8(4) 3_556 .
N4 Fe1 N20 C20 -34.2(4) . .
N8 Fe1 N20 C20 -125.9(4) 3_656 .
N8 Fe1 N20 C20 54.1(4) 1_455 .
N3 N2 C1 C2 -108.5(2) . .
N1 N2 C1 C2 65.3(3) . .
N7 N6 C2 C1 105.8(2) . .
N5 N6 C2 C1 -74.3(3) . .
N2 C1 C2 N6 63.8(3) . .
N2 N1 C3 N4 0.0(3) . .
N3 N4 C3 N1 0.4(3) . .
Fe1 N4 C3 N1 -174.33(16) . .
N6 N5 C4 N8 -0.2(3) . .
N7 N8 C4 N5 0.2(3) . .
Fe1 N8 C4 N5 177.75(17) 1_655 .
